data_9002252
loop_
_publ_author_name
'Cellai, D.'
'Gesing, T. M.'
'Wruck, B.'
'Carpenter, M. A.'

_publ_section_title
;X-ray study of the trigonal-hexagonal phase transition in metamorphic
 kalsilite
;
_journal_name_full 'American Mineralogist'
_journal_page_first 1950
_journal_page_last 1955
_journal_volume 84
_journal_year 1999
_chemical_formula_sum 'Al K O4 Si'
_chemical_name_mineral Kalsilite
_space_group_IT_number 173
_symmetry_space_group_name_Hall 'P 6c'
_symmetry_space_group_name_H-M 'P 63'
_cell_angle_alpha 90
_cell_angle_beta 90
_cell_angle_gamma 120
_cell_length_a 5.1627
_cell_length_b 5.1627
_cell_length_c 8.706
_cell_formula_units_Z 2
_cell_volume 200.957
_database_code_amcsd 0002336
_exptl_crystal_density_diffrn 2.614
_cod_original_formula_sum 'K Al Si O4'
_cod_database_code 9002252

loop_
_space_group_symop_operation_xyz
x,y,z
x-y,x,1/2+z
-y,x-y,z
-x,-y,1/2+z
-x+y,-x,z
y,-x+y,1/2+z

loop_
_atom_site_aniso_label
_atom_site_aniso_U_11
_atom_site_aniso_U_22
_atom_site_aniso_U_33
_atom_site_aniso_U_12
_atom_site_aniso_U_13
_atom_site_aniso_U_23
K 0.01740 0.01740 0.01940 0.00870 0.00000 0.00000
Al 0.00860 0.00860 0.01100 0.00430 0.00000 0.00000
Si 0.00810 0.00810 0.00700 0.00405 0.00000 0.00000
O1 0.05200 0.05200 0.00500 0.02600 0.00000 0.00000
O2 0.01100 0.01200 0.03600 0.00600 0.00300 0.00200

loop_
_atom_site_label
_atom_site_fract_x
_atom_site_fract_y
_atom_site_fract_z
K 0.00000 0.00000 0.25000
Al 0.33333 0.66667 0.06100
Si 0.33333 0.66667 0.44300
O1 0.33333 0.66667 0.24100
O2 0.60270 0.01190 0.99700

loop_
_cod_related_entry_id
_cod_related_entry_database
_cod_related_entry_code
1 AMCSD 0002336
